data_1537260
loop_
_publ_author_name
'Ruedorff, W.'
'Krug, D.'

_publ_section_title
;
 Alkaliniob(IV) dioxidfluoride
;
_journal_name_full 'Zeitschrift fuer Anorganische und Allgemeine Chemie'
_journal_page_first 211
_journal_page_last 217
_journal_volume 329
_journal_year 1964
_chemical_formula_sum 'F Na Nb O2'
_chemical_name_systematic 'Na Nb O2 F'
_space_group_IT_number 62
_symmetry_space_group_name_Hall '-P 2c 2ab'
_symmetry_space_group_name_H-M 'P b n m'
_cell_angle_alpha 90
_cell_angle_beta 90
_cell_angle_gamma 90
_cell_formula_units_Z 4
_cell_length_a 5.507
_cell_length_b 5.52
_cell_length_c 7.819
_cell_volume 237.687
_citation_journal_id_ASTM ZAACAB
_cod_data_source_file Ruedorff_ZAACAB_1964_714.cif
_cod_data_source_block F1Na1Nb1O2
_cod_original_sg_symbol_Hall '-P 2ac 2n (z,x,y)'
_cod_original_formula_sum 'F1 Na1 Nb1 O2'
_cod_database_code 1537260

loop_
_symmetry_equiv_pos_as_xyz
x,y,z
x+1/2,-y+1/2,-z
-x+1/2,y+1/2,-z+1/2
-x,-y,z+1/2
-x,-y,-z
-x-1/2,y-1/2,z
x-1/2,-y-1/2,z-1/2
x,y,-z-1/2

loop_
_atom_site_label
_atom_site_type_symbol
_atom_site_fract_x
_atom_site_fract_y
_atom_site_fract_z
_atom_site_occupancy
_atom_site_U_iso_or_equiv
Na1 Na+1 -0.01 0.04 0.25 1 0.0
Nb1 Nb+4 0.5 0 0 1 0.0
O1 O-2 -0.28 0.27 0.04 1 0.0
F1 F-1 0.05 0.47 0.25 1 0.0
